data_1559580
loop_
_publ_author_name
'Suzuki, Akane'
'Guo, Xueying'
'Lin, Zhenyang'
'Yamashita, Makoto'

_publ_section_title
;
 Nucleophilic reactivity of the gold atom in a diarylborylgold(i) complex
 toward polar multiple bonds.
;
_journal_issue 3
_journal_name_full 'Chemical science'
_journal_page_first 917
_journal_page_last 928
_journal_paper_doi 10.1039/d0sc05478j
_journal_volume 12
_journal_year 2020
_chemical_formula_moiety 'C50 H59 Au B N3'
_chemical_formula_sum 'C50 H59 Au B N3'
_chemical_formula_weight 909.77
_space_group_crystal_system triclinic
_space_group_IT_number 2
_space_group_name_Hall '-P 1'
_space_group_name_H-M_alt 'P -1'
_atom_sites_solution_hydrogens geom
_audit_creation_method SHELXL-2018/3
_audit_update_record
;
2020-07-30 deposited with the CCDC.	2020-11-25 downloaded from the CCDC.
;
_cell_angle_alpha 83.3400(10)
_cell_angle_beta 79.7420(10)
_cell_angle_gamma 83.0840(10)
_cell_formula_units_Z 4
_cell_length_a 12.30650(10)
_cell_length_b 17.9900(2)
_cell_length_c 20.3257(2)
_cell_measurement_reflns_used 26024
_cell_measurement_temperature 93(2)
_cell_measurement_theta_max 30.1780
_cell_measurement_theta_min 1.9900
_cell_volume 4375.21(8)
_computing_cell_refinement
;
CrysAlisPro 1.171.39.46 (Rigaku Oxford Diffraction, 2018)
;
_computing_data_collection
;
CrysAlisPro 1.171.39.46 (Rigaku Oxford Diffraction, 2018)
;
_computing_data_reduction
;
CrysAlisPro 1.171.39.46 (Rigaku Oxford Diffraction, 2018)
;
_computing_molecular_graphics 'Yadokari-XG 2009(Wakita Nemoto et al.)'
_computing_publication_material 'Yadokari-XG 2009(Wakita,Nemoto et al.)'
_computing_structure_refinement 'SHELXL-2018/3 (Sheldrick, 2018)'
_computing_structure_solution 'SHELXT 2018/2 (Sheldrick, 2018)'
_diffrn_ambient_temperature 93(2)
_diffrn_detector 'CCD plate'
_diffrn_detector_type HyPix
_diffrn_measured_fraction_theta_full 1.000
_diffrn_measured_fraction_theta_max 0.985
_diffrn_measurement_device 'four-circle diffractometer'
_diffrn_measurement_device_type 'XtaLAB Synergy R, HyPix'
_diffrn_radiation_monochromator mirror
_diffrn_radiation_probe x-ray
_diffrn_radiation_type MoK\a
_diffrn_radiation_wavelength 0.71073
_diffrn_reflns_av_R_equivalents 0.0534
_diffrn_reflns_av_unetI/netI 0.0546
_diffrn_reflns_Laue_measured_fraction_full 1.000
_diffrn_reflns_Laue_measured_fraction_max 0.985
_diffrn_reflns_limit_h_max 15
_diffrn_reflns_limit_h_min -15
_diffrn_reflns_limit_k_max 23
_diffrn_reflns_limit_k_min -22
_diffrn_reflns_limit_l_max 26
_diffrn_reflns_limit_l_min -22
_diffrn_reflns_number 70437
_diffrn_reflns_point_group_measured_fraction_full 1.000
_diffrn_reflns_point_group_measured_fraction_max 0.985
_diffrn_reflns_theta_full 25.242
_diffrn_reflns_theta_max 27.500
_diffrn_reflns_theta_min 1.690
_diffrn_source 'micro-focus sealed X-ray tube'
_diffrn_source_type 'Mova (Mo) X-ray Source'
_exptl_absorpt_coefficient_mu 3.399
_exptl_absorpt_correction_T_max 1.000
_exptl_absorpt_correction_T_min 0.838
_exptl_absorpt_correction_type gaussian
_exptl_absorpt_process_details
;
CrysAlisPro 1.171.39.46 (Rigaku Oxford Diffraction, 2018)
Numerical absorption correction based on gaussian integration over
			a multifaceted crystal model
Empirical absorption correction using spherical harmonics,
 implemented in SCALE3 ABSPACK scaling algorithm.
;
_exptl_crystal_colour yellow
_exptl_crystal_density_diffrn 1.381
_exptl_crystal_description cube
_exptl_crystal_F_000 1856
_exptl_crystal_size_max 0.078
_exptl_crystal_size_mid 0.069
_exptl_crystal_size_min 0.018
_refine_diff_density_max 1.279
_refine_diff_density_min -0.768
_refine_diff_density_rms 0.110
_refine_ls_extinction_method none
_refine_ls_goodness_of_fit_ref 1.001
_refine_ls_hydrogen_treatment constr
_refine_ls_matrix_type full
_refine_ls_number_parameters 1015
_refine_ls_number_reflns 19794
_refine_ls_number_restraints 0
_refine_ls_restrained_S_all 1.001
_refine_ls_R_factor_all 0.0520
_refine_ls_R_factor_gt 0.0317
_refine_ls_shift/su_max 0.001
_refine_ls_shift/su_mean 0.000
_refine_ls_structure_factor_coef Fsqd
_refine_ls_weighting_details 'w=1/[\s^2^(Fo^2^)+(0.0262P)^2^] where P=(Fo^2^+2Fc^2^)/3'
_refine_ls_weighting_scheme calc
_refine_ls_wR_factor_gt 0.0559
_refine_ls_wR_factor_ref 0.0595
_reflns_Friedel_coverage 0.000
_reflns_number_gt 15569
_reflns_number_total 19794
_reflns_threshold_expression 'I > 2\s(I)'
_cod_data_source_file d0sc05478j3.cif
_cod_data_source_block 4
_cod_depositor_comments
;Adding full bibliography for 1559577--1559587.cif.

 Adding full bibliography for 1559577--1559587.cif.
;
_cod_database_code 1559580
_shelx_shelxl_version_number 2018/3
_shelx_space_group_comment
;
The symmetry employed for this shelxl refinement is uniquely defined
by the following loop, which should always be used as a source of
symmetry information in preference to the above space-group names.
They are only intended as comments.
;

loop_
_space_group_symop_operation_xyz
'x, y, z'
'-x, -y, -z'

loop_
_atom_site_label
_atom_site_type_symbol
_atom_site_fract_x
_atom_site_fract_y
_atom_site_fract_z
_atom_site_U_iso_or_equiv
_atom_site_adp_type
_atom_site_occupancy
_atom_site_site_symmetry_order
_atom_site_calc_flag
_atom_site_refinement_flags_posn
_atom_site_refinement_flags_adp
_atom_site_refinement_flags_occupancy
_atom_site_disorder_assembly
_atom_site_disorder_group
Au1 Au 0.53063(2) 0.29517(2) 0.23064(2) 0.01244(3) Uani 1 1 d . . . . .
C1 C 0.4023(3) 0.37945(17) 0.23452(13) 0.0123(6) Uani 1 1 d . . . . .
N1 N 0.3831(2) 0.44221(14) 0.26689(11) 0.0129(5) Uani 1 1 d . . . . .
C2 C 0.2863(3) 0.48464(18) 0.25396(14) 0.0172(7) Uani 1 1 d . . . . .
H20 H 0.256443 0.529948 0.270832 0.021 Uiso 1 1 calc R U . . .
C3 C 0.2438(3) 0.44741(17) 0.21210(14) 0.0166(7) Uani 1 1 d . . . . .
H21 H 0.178805 0.461901 0.194553 0.020 Uiso 1 1 calc R U . . .
N2 N 0.3160(2) 0.38348(14) 0.20050(11) 0.0136(5) Uani 1 1 d . . . . .
C4 C 0.4520(3) 0.45966(17) 0.31278(14) 0.0135(6) Uani 1 1 d . . . . .
C5 C 0.4257(3) 0.43113(17) 0.38030(14) 0.0168(7) Uani 1 1 d . . . . .
C6 C 0.4951(3) 0.44510(19) 0.42308(15) 0.0224(7) Uani 1 1 d . . . . .
H22 H 0.481645 0.426223 0.468023 0.027 Uiso 1 1 calc R U . . .
C7 C 0.5840(3) 0.4866(2) 0.40014(16) 0.0255(8) Uani 1 1 d . . . . .
H23 H 0.630240 0.494654 0.429606 0.031 Uiso 1 1 calc R U . . .
C8 C 0.6051(3) 0.5164(2) 0.33352(16) 0.0239(8) Uani 1 1 d . . . . .
H24 H 0.664028 0.545506 0.319121 0.029 Uiso 1 1 calc R U . . .
C9 C 0.5390(3) 0.50318(18) 0.28815(14) 0.0170(7) Uani 1 1 d . . . . .
C10 C 0.3264(3) 0.38658(19) 0.40529(15) 0.0215(7) Uani 1 1 d . . . . .
H111 H 0.278230 0.395408 0.371008 0.026 Uiso 1 1 calc R U . . .
C11 C 0.2573(3) 0.4120(2) 0.47121(18) 0.0357(10) Uani 1 1 d . . . . .
H39 H 0.303075 0.405606 0.505471 0.054 Uiso 1 1 calc R U . . .
H40 H 0.196058 0.382116 0.484950 0.054 Uiso 1 1 calc R U . . .
H41 H 0.229612 0.463993 0.464306 0.054 Uiso 1 1 calc R U . . .
C12 C 0.3637(3) 0.30238(19) 0.41284(16) 0.0252(8) Uani 1 1 d . . . . .
H42 H 0.402273 0.287121 0.370435 0.038 Uiso 1 1 calc R U . . .
H43 H 0.299913 0.275008 0.427253 0.038 Uiso 1 1 calc R U . . .
H44 H 0.412277 0.292074 0.445587 0.038 Uiso 1 1 calc R U . . .
C13 C 0.5566(3) 0.53864(19) 0.21570(15) 0.0226(7) Uani 1 1 d . . . . .
H112 H 0.520095 0.509914 0.189386 0.027 Uiso 1 1 calc R U . . .
C14 C 0.6789(3) 0.5362(2) 0.18454(18) 0.0326(9) Uani 1 1 d . . . . .
H45 H 0.715127 0.567896 0.206821 0.049 Uiso 1 1 calc R U . . .
H46 H 0.685605 0.553763 0.137697 0.049 Uiso 1 1 calc R U . . .
H47 H 0.713053 0.485469 0.189467 0.049 Uiso 1 1 calc R U . . .
C15 C 0.5010(3) 0.6190(2) 0.21260(18) 0.0348(9) Uani 1 1 d . . . . .
H48 H 0.423406 0.618879 0.230550 0.052 Uiso 1 1 calc R U . . .
H49 H 0.509834 0.640678 0.166758 0.052 Uiso 1 1 calc R U . . .
H50 H 0.534775 0.648245 0.238548 0.052 Uiso 1 1 calc R U . . .
C16 C 0.3008(3) 0.32390(17) 0.16120(14) 0.0142(6) Uani 1 1 d . . . . .
C17 C 0.2541(3) 0.26055(18) 0.19595(15) 0.0180(7) Uani 1 1 d . . . . .
C18 C 0.2458(3) 0.20242(19) 0.15820(16) 0.0230(7) Uani 1 1 d . . . . .
H25 H 0.214791 0.159427 0.179366 0.028 Uiso 1 1 calc R U . . .
C19 C 0.2829(3) 0.2075(2) 0.08998(16) 0.0246(8) Uani 1 1 d . . . . .
H26 H 0.278267 0.167572 0.065703 0.029 Uiso 1 1 calc R U . . .
C20 C 0.3269(3) 0.2714(2) 0.05750(15) 0.0237(8) Uani 1 1 d . . . . .
H27 H 0.349402 0.274398 0.011183 0.028 Uiso 1 1 calc R U . . .
C21 C 0.3384(3) 0.33130(18) 0.09180(15) 0.0181(7) Uani 1 1 d . . . . .
C22 C 0.2071(3) 0.25633(19) 0.27109(15) 0.0223(7) Uani 1 1 d . . . . .
H113 H 0.231875 0.298226 0.289389 0.027 Uiso 1 1 calc R U . . .
C23 C 0.0810(3) 0.2671(3) 0.28109(18) 0.0423(11) Uani 1 1 d . . . . .
H51 H 0.057171 0.314653 0.258712 0.063 Uiso 1 1 calc R U . . .
H52 H 0.051832 0.266092 0.328212 0.063 Uiso 1 1 calc R U . . .
H53 H 0.054344 0.227345 0.262661 0.063 Uiso 1 1 calc R U . . .
C24 C 0.2490(4) 0.1836(2) 0.30935(17) 0.0362(10) Uani 1 1 d . . . . .
H54 H 0.212266 0.181581 0.355246 0.054 Uiso 1 1 calc R U . . .
H55 H 0.327615 0.182225 0.307850 0.054 Uiso 1 1 calc R U . . .
H56 H 0.233459 0.141342 0.289054 0.054 Uiso 1 1 calc R U . . .
C25 C 0.3836(3) 0.40280(19) 0.05557(15) 0.0234(8) Uani 1 1 d . . . . .
H114 H 0.412082 0.427979 0.088240 0.028 Uiso 1 1 calc R U . . .
C26 C 0.2897(3) 0.4559(2) 0.03040(19) 0.0391(10) Uani 1 1 d . . . . .
H57 H 0.261120 0.432997 -0.002408 0.059 Uiso 1 1 calc R U . . .
H58 H 0.317745 0.502334 0.010355 0.059 Uiso 1 1 calc R U . . .
H59 H 0.231444 0.465866 0.067456 0.059 Uiso 1 1 calc R U . . .
C27 C 0.4791(3) 0.3875(2) -0.00218(17) 0.0361(10) Uani 1 1 d . . . . .
H60 H 0.536587 0.353442 0.014416 0.054 Uiso 1 1 calc R U . . .
H61 H 0.508365 0.433895 -0.020904 0.054 Uiso 1 1 calc R U . . .
H62 H 0.452350 0.365485 -0.036272 0.054 Uiso 1 1 calc R U . . .
B1 B 0.6778(3) 0.2201(2) 0.16407(17) 0.0159(7) Uani 1 1 d . . . . .
C28 C 0.6227(3) 0.18490(18) 0.11040(14) 0.0175(7) Uani 1 1 d . . . . .
C29 C 0.5536(3) 0.12607(19) 0.12436(16) 0.0224(7) Uani 1 1 d . . . . .
C30 C 0.5211(3) 0.0954(2) 0.07238(17) 0.0300(9) Uani 1 1 d . . . . .
H28 H 0.477684 0.055397 0.082416 0.036 Uiso 1 1 calc R U . . .
C31 C 0.5516(3) 0.1227(2) 0.00578(17) 0.0342(9) Uani 1 1 d . . . . .
H29 H 0.528883 0.101331 -0.028387 0.041 Uiso 1 1 calc R U . . .
C32 C 0.6154(3) 0.1816(2) -0.00890(17) 0.0320(9) Uani 1 1 d . . . . .
H30 H 0.634546 0.201474 -0.053214 0.038 Uiso 1 1 calc R U . . .
C33 C 0.6515(3) 0.2114(2) 0.04203(15) 0.0254(8) Uani 1 1 d . . . . .
H31 H 0.696574 0.250484 0.030878 0.030 Uiso 1 1 calc R U . . .
C34 C 0.5120(3) 0.0952(2) 0.19525(17) 0.0310(9) Uani 1 1 d . . . . .
H63 H 0.455269 0.063033 0.195120 0.047 Uiso 1 1 calc R U . . .
H64 H 0.481882 0.136060 0.221739 0.047 Uiso 1 1 calc R U . . .
H65 H 0.572323 0.066977 0.214089 0.047 Uiso 1 1 calc R U . . .
C35 C 0.7743(3) 0.27394(18) 0.13803(14) 0.0165(7) Uani 1 1 d . . . . .
C36 C 0.8856(3) 0.24834(18) 0.14294(14) 0.0184(7) Uani 1 1 d . . . . .
C37 C 0.9699(3) 0.29500(19) 0.11776(15) 0.0217(7) Uani 1 1 d . . . . .
H32 H 1.042926 0.277506 0.121710 0.026 Uiso 1 1 calc R U . . .
C38 C 0.9469(3) 0.36587(19) 0.08744(16) 0.0248(8) Uani 1 1 d . . . . .
H33 H 1.004224 0.395745 0.070705 0.030 Uiso 1 1 calc R U . . .
C39 C 0.8395(3) 0.3928(2) 0.08174(16) 0.0270(8) Uani 1 1 d . . . . .
H34 H 0.823665 0.440884 0.061231 0.032 Uiso 1 1 calc R U . . .
C40 C 0.7536(3) 0.34712(19) 0.10713(15) 0.0223(7) Uani 1 1 d . . . . .
H35 H 0.680920 0.365868 0.103378 0.027 Uiso 1 1 calc R U . . .
C41 C 0.9161(3) 0.1698(2) 0.17190(17) 0.0268(8) Uani 1 1 d . . . . .
H66 H 0.995411 0.160093 0.166969 0.040 Uiso 1 1 calc R U . . .
H67 H 0.887946 0.134729 0.148591 0.040 Uiso 1 1 calc R U . . .
H68 H 0.884443 0.164085 0.218683 0.040 Uiso 1 1 calc R U . . .
C42 C 0.6566(3) 0.20173(17) 0.23826(15) 0.0153(7) Uani 1 1 d . . . . .
N3 N 0.6835(2) 0.16842(14) 0.29201(12) 0.0147(6) Uani 1 1 d . . . . .
C43 C 0.6459(3) 0.19008(18) 0.35828(14) 0.0161(7) Uani 1 1 d . . . . .
C44 C 0.5873(3) 0.14095(19) 0.40647(15) 0.0194(7) Uani 1 1 d . . . . .
C45 C 0.5667(3) 0.1565(2) 0.47317(15) 0.0259(8) Uani 1 1 d . . . . .
H36 H 0.527941 0.124195 0.505530 0.031 Uiso 1 1 calc R U . . .
C46 C 0.6028(3) 0.2191(2) 0.49209(16) 0.0273(8) Uani 1 1 d . . . . .
H37 H 0.589030 0.228707 0.536971 0.033 Uiso 1 1 calc R U . . .
C47 C 0.6597(3) 0.2678(2) 0.44401(16) 0.0255(8) Uani 1 1 d . . . . .
H38 H 0.682824 0.310350 0.457089 0.031 Uiso 1 1 calc R U . . .
C48 C 0.6830(3) 0.25457(19) 0.37675(15) 0.0198(7) Uani 1 1 d . . . . .
C49 C 0.5488(3) 0.0714(2) 0.38684(16) 0.0278(8) Uani 1 1 d . . . . .
H69 H 0.609464 0.032366 0.382809 0.042 Uiso 1 1 calc R U . . .
H70 H 0.522955 0.082759 0.344587 0.042 Uiso 1 1 calc R U . . .
H71 H 0.489469 0.054664 0.420652 0.042 Uiso 1 1 calc R U . . .
C50 C 0.7501(3) 0.3070(2) 0.32625(16) 0.0273(8) Uani 1 1 d . . . . .
H72 H 0.701765 0.338631 0.300120 0.041 Uiso 1 1 calc R U . . .
H73 H 0.804814 0.277965 0.297082 0.041 Uiso 1 1 calc R U . . .
H74 H 0.786489 0.337608 0.349478 0.041 Uiso 1 1 calc R U . . .
Au2 Au 0.02637(2) 0.80710(2) 0.27305(2) 0.01268(3) Uani 1 1 d . . . . .
C62 C -0.2798(4) 0.7366(2) 0.3849(2) 0.0415(10) Uani 1 1 d . . . . .
H75 H -0.211106 0.719759 0.400673 0.062 Uiso 1 1 calc R U . . .
H76 H -0.292519 0.702906 0.354349 0.062 Uiso 1 1 calc R U . . .
H77 H -0.339578 0.737256 0.422407 0.062 Uiso 1 1 calc R U . . .
C63 C -0.0802(3) 1.04770(19) 0.36331(15) 0.0210(7) Uani 1 1 d . . . . .
H115 H -0.113123 1.068325 0.323714 0.025 Uiso 1 1 calc R U . . .
C64 C 0.0404(3) 1.0201(2) 0.3391(2) 0.0472(12) Uani 1 1 d . . . . .
H78 H 0.075593 1.001073 0.377068 0.071 Uiso 1 1 calc R U . . .
H79 H 0.078117 1.060998 0.314476 0.071 Uiso 1 1 calc R U . . .
H80 H 0.043769 0.980717 0.310481 0.071 Uiso 1 1 calc R U . . .
C73 C 0.1509(3) 1.0294(2) 0.03739(17) 0.0334(9) Uani 1 1 d . . . . .
H81 H 0.218908 1.001366 0.019303 0.050 Uiso 1 1 calc R U . . .
H82 H 0.166461 1.077064 0.048305 0.050 Uiso 1 1 calc R U . . .
H83 H 0.102056 1.037325 0.004719 0.050 Uiso 1 1 calc R U . . .
C74 C 0.1777(3) 0.9665(2) 0.14996(17) 0.0328(9) Uani 1 1 d . . . . .
H84 H 0.143268 0.939044 0.190033 0.049 Uiso 1 1 calc R U . . .
H85 H 0.199569 1.012320 0.161185 0.049 Uiso 1 1 calc R U . . .
H86 H 0.241913 0.936551 0.129492 0.049 Uiso 1 1 calc R U . . .
C75 C -0.2050(3) 0.80537(19) 0.15047(15) 0.0211(7) Uani 1 1 d . . . . .
H116 H -0.225963 0.837363 0.187520 0.025 Uiso 1 1 calc R U . . .
C76 C -0.2964(4) 0.8205(3) 0.1074(2) 0.0599(15) Uani 1 1 d . . . . .
H87 H -0.304460 0.872974 0.091798 0.090 Uiso 1 1 calc R U . . .
H88 H -0.365081 0.806640 0.133667 0.090 Uiso 1 1 calc R U . . .
H89 H -0.277009 0.791302 0.069549 0.090 Uiso 1 1 calc R U . . .
C77 C -0.1937(4) 0.7245(2) 0.1812(2) 0.0503(12) Uani 1 1 d . . . . .
H90 H -0.175725 0.691445 0.146150 0.075 Uiso 1 1 calc R U . . .
H91 H -0.262528 0.713219 0.209040 0.075 Uiso 1 1 calc R U . . .
H92 H -0.135774 0.717597 0.208019 0.075 Uiso 1 1 calc R U . . .
B2 B 0.1773(3) 0.7607(2) 0.34077(17) 0.0168(8) Uani 1 1 d . . . . .
C51 C -0.0837(3) 0.89702(17) 0.24735(14) 0.0136(6) Uani 1 1 d . . . . .
N4 N -0.1554(2) 0.94224(14) 0.28778(11) 0.0127(5) Uani 1 1 d . . . . .
C52 C -0.2131(3) 0.99758(18) 0.25027(14) 0.0163(7) Uani 1 1 d . . . . .
H1 H -0.266331 1.035143 0.266730 0.020 Uiso 1 1 calc R U . . .
C53 C -0.1769(3) 0.98618(17) 0.18513(14) 0.0152(6) Uani 1 1 d . . . . .
H2 H -0.200860 1.014104 0.147991 0.018 Uiso 1 1 calc R U . . .
N5 N -0.0975(2) 0.92512(14) 0.18434(11) 0.0116(5) Uani 1 1 d . . . . .
C54 C -0.1773(3) 0.93080(18) 0.36042(14) 0.0154(7) Uani 1 1 d . . . . .
C55 C -0.2364(3) 0.86990(18) 0.39008(14) 0.0185(7) Uani 1 1 d . . . . .
C56 C -0.2620(3) 0.8624(2) 0.45998(15) 0.0262(8) Uani 1 1 d . . . . .
H3 H -0.301821 0.823197 0.481580 0.031 Uiso 1 1 calc R U . . .
C57 C -0.2293(3) 0.9120(2) 0.49768(15) 0.0279(9) Uani 1 1 d . . . . .
H4 H -0.247054 0.905582 0.544275 0.033 Uiso 1 1 calc R U . . .
C58 C -0.1707(3) 0.9712(2) 0.46723(15) 0.0252(8) Uani 1 1 d . . . . .
H5 H -0.148747 1.003700 0.493588 0.030 Uiso 1 1 calc R U . . .
C59 C -0.1439(3) 0.98264(18) 0.39738(14) 0.0179(7) Uani 1 1 d . . . . .
C60 C -0.2740(3) 0.81562(19) 0.34892(15) 0.0210(7) Uani 1 1 d . . . . .
H117 H -0.219428 0.811996 0.307637 0.025 Uiso 1 1 calc R U . . .
C61 C -0.3855(3) 0.8464(2) 0.32876(19) 0.0380(10) Uani 1 1 d . . . . .
H93 H -0.441528 0.848001 0.368172 0.057 Uiso 1 1 calc R U . . .
H94 H -0.404755 0.814339 0.298922 0.057 Uiso 1 1 calc R U . . .
H95 H -0.380520 0.896228 0.306490 0.057 Uiso 1 1 calc R U . . .
C65 C -0.0858(3) 1.1117(2) 0.40773(17) 0.0296(8) Uani 1 1 d . . . . .
H96 H -0.161999 1.127380 0.424749 0.044 Uiso 1 1 calc R U . . .
H97 H -0.051850 1.153391 0.381695 0.044 Uiso 1 1 calc R U . . .
H98 H -0.047117 1.094490 0.444582 0.044 Uiso 1 1 calc R U . . .
C66 C -0.0453(3) 0.88816(17) 0.12539(13) 0.0139(6) Uani 1 1 d . . . . .
C67 C 0.0493(3) 0.91572(17) 0.08599(14) 0.0169(7) Uani 1 1 d . . . . .
C68 C 0.0989(3) 0.8756(2) 0.03203(15) 0.0232(8) Uani 1 1 d . . . . .
H6 H 0.163201 0.890916 0.005074 0.028 Uiso 1 1 calc R U . . .
C69 C 0.0548(3) 0.8136(2) 0.01771(16) 0.0288(8) Uani 1 1 d . . . . .
H7 H 0.090885 0.786896 -0.017847 0.035 Uiso 1 1 calc R U . . .
C70 C -0.0419(3) 0.7907(2) 0.05538(15) 0.0252(8) Uani 1 1 d . . . . .
H8 H -0.071537 0.749682 0.044103 0.030 Uiso 1 1 calc R U . . .
C71 C -0.0962(3) 0.82831(18) 0.11037(14) 0.0185(7) Uani 1 1 d . . . . .
C72 C 0.0953(3) 0.98522(19) 0.10092(15) 0.0215(7) Uani 1 1 d . . . . .
H118 H 0.032928 1.018272 0.122086 0.026 Uiso 1 1 calc R U . . .
C78 C 0.1235(3) 0.72974(18) 0.41431(14) 0.0164(7) Uani 1 1 d . . . . .
C79 C 0.1777(3) 0.66428(18) 0.44428(15) 0.0197(7) Uani 1 1 d . . . . .
C80 C 0.1289(3) 0.6319(2) 0.50687(15) 0.0283(8) Uani 1 1 d . . . . .
H9 H 0.164113 0.588329 0.526208 0.034 Uiso 1 1 calc R U . . .
C81 C 0.0300(3) 0.6633(2) 0.54039(16) 0.0317(9) Uani 1 1 d . . . . .
H10 H -0.001459 0.640605 0.581726 0.038 Uiso 1 1 calc R U . . .
C82 C -0.0222(3) 0.7282(2) 0.51257(16) 0.0298(9) Uani 1 1 d . . . . .
H11 H -0.088340 0.750052 0.535516 0.036 Uiso 1 1 calc R U . . .
C83 C 0.0240(3) 0.7613(2) 0.45014(15) 0.0242(8) Uani 1 1 d . . . . .
H12 H -0.011962 0.805272 0.431835 0.029 Uiso 1 1 calc R U . . .
C84 C 0.2869(3) 0.6306(2) 0.40905(16) 0.0278(8) Uani 1 1 d . . . . .
H99 H 0.316273 0.589872 0.437803 0.042 Uiso 1 1 calc R U . . .
H100 H 0.337952 0.668332 0.398388 0.042 Uiso 1 1 calc R U . . .
H101 H 0.276466 0.612127 0.368409 0.042 Uiso 1 1 calc R U . . .
C85 C 0.2501(3) 0.82857(18) 0.32846(15) 0.0179(7) Uani 1 1 d . . . . .
C86 C 0.3180(3) 0.85000(19) 0.26722(15) 0.0212(7) Uani 1 1 d . . . . .
C87 C 0.3757(3) 0.9133(2) 0.26180(17) 0.0267(8) Uani 1 1 d . . . . .
H13 H 0.418814 0.927832 0.220976 0.032 Uiso 1 1 calc R U . . .
C88 C 0.3703(3) 0.9549(2) 0.31566(17) 0.0285(8) Uani 1 1 d . . . . .
H14 H 0.408114 0.997556 0.310669 0.034 Uiso 1 1 calc R U . . .
C89 C 0.3087(3) 0.9328(2) 0.37658(16) 0.0263(8) Uani 1 1 d . . . . .
H15 H 0.307047 0.959299 0.413483 0.032 Uiso 1 1 calc R U . . .
C90 C 0.2495(3) 0.87135(19) 0.38286(16) 0.0215(7) Uani 1 1 d . . . . .
H16 H 0.207678 0.857436 0.424288 0.026 Uiso 1 1 calc R U . . .
C91 C 0.3306(3) 0.8056(2) 0.20804(16) 0.0286(8) Uani 1 1 d . . . . .
H102 H 0.261192 0.809830 0.191904 0.043 Uiso 1 1 calc R U . . .
H103 H 0.352390 0.753733 0.221167 0.043 Uiso 1 1 calc R U . . .
H104 H 0.386362 0.824775 0.173057 0.043 Uiso 1 1 calc R U . . .
C92 C 0.1482(3) 0.71535(18) 0.28939(14) 0.0158(7) Uani 1 1 d . . . . .
N6 N 0.1644(2) 0.65231(15) 0.26638(12) 0.0158(6) Uani 1 1 d . . . . .
C93 C 0.0927(3) 0.62321(18) 0.23013(15) 0.0171(7) Uani 1 1 d . . . . .
C94 C 0.0121(3) 0.57903(19) 0.26652(16) 0.0243(8) Uani 1 1 d . . . . .
C95 C -0.0467(3) 0.5401(2) 0.23143(18) 0.0297(8) Uani 1 1 d . . . . .
H17 H -0.100050 0.510221 0.255075 0.036 Uiso 1 1 calc R U . . .
C96 C -0.0269(3) 0.5453(2) 0.16227(18) 0.0312(9) Uani 1 1 d . . . . .
H18 H -0.066975 0.519218 0.139542 0.037 Uiso 1 1 calc R U . . .
C97 C 0.0525(3) 0.5893(2) 0.12673(17) 0.0283(8) Uani 1 1 d . . . . .
H19 H 0.065295 0.592688 0.080038 0.034 Uiso 1 1 calc R U . . .
C98 C 0.1136(3) 0.62880(19) 0.15967(15) 0.0210(7) Uani 1 1 d . . . . .
C99 C -0.0083(3) 0.5722(2) 0.34284(16) 0.0343(9) Uani 1 1 d . . . . .
H105 H -0.064125 0.538676 0.359650 0.051 Uiso 1 1 calc R U . . .
H106 H -0.032880 0.620863 0.358202 0.051 Uiso 1 1 calc R U . . .
H107 H 0.059378 0.552744 0.358879 0.051 Uiso 1 1 calc R U . . .
C100 C 0.2048(3) 0.6737(2) 0.12151(16) 0.0307(9) Uani 1 1 d . . . . .
H108 H 0.218820 0.663423 0.075277 0.046 Uiso 1 1 calc R U . . .
H109 H 0.271153 0.659768 0.140625 0.046 Uiso 1 1 calc R U . . .
H110 H 0.182456 0.726351 0.124347 0.046 Uiso 1 1 calc R U . . .

loop_
_atom_site_aniso_label
_atom_site_aniso_U_11
_atom_site_aniso_U_22
_atom_site_aniso_U_33
_atom_site_aniso_U_23
_atom_site_aniso_U_13
_atom_site_aniso_U_12
Au1 0.01232(7) 0.01125(7) 0.01430(6) -0.00372(4) -0.00392(4) 0.00156(5)
C1 0.0139(17) 0.0138(17) 0.0093(13) 0.0006(11) -0.0023(11) -0.0033(13)
N1 0.0135(14) 0.0110(14) 0.0145(12) -0.0029(9) -0.0042(10) 0.0021(11)
C2 0.0177(18) 0.0123(17) 0.0207(16) -0.0044(12) -0.0036(12) 0.0046(13)
C3 0.0159(17) 0.0128(17) 0.0222(16) -0.0028(12) -0.0094(12) 0.0045(13)
N2 0.0149(14) 0.0096(13) 0.0169(12) -0.0027(9) -0.0046(10) 0.0000(11)
C4 0.0131(16) 0.0115(16) 0.0175(15) -0.0076(11) -0.0050(12) 0.0016(13)
C5 0.0190(18) 0.0106(16) 0.0204(15) -0.0049(12) -0.0035(12) 0.0033(13)
C6 0.030(2) 0.0230(19) 0.0155(15) -0.0043(12) -0.0077(13) 0.0007(15)
C7 0.028(2) 0.027(2) 0.0260(18) -0.0128(14) -0.0134(15) 0.0006(16)
C8 0.0195(19) 0.023(2) 0.0323(18) -0.0085(14) -0.0059(14) -0.0058(15)
C9 0.0188(18) 0.0153(17) 0.0185(15) -0.0082(12) -0.0040(12) -0.0003(14)
C10 0.024(2) 0.0222(19) 0.0177(16) 0.0007(12) -0.0042(13) -0.0030(15)
C11 0.036(2) 0.030(2) 0.037(2) -0.0110(16) 0.0103(17) -0.0054(19)
C12 0.030(2) 0.0205(19) 0.0255(17) -0.0011(13) -0.0047(14) -0.0047(16)
C13 0.025(2) 0.0231(19) 0.0218(17) -0.0020(13) -0.0044(13) -0.0084(15)
C14 0.029(2) 0.032(2) 0.036(2) -0.0033(16) 0.0033(16) -0.0098(18)
C15 0.035(2) 0.031(2) 0.034(2) 0.0083(16) -0.0035(16) -0.0003(18)
C16 0.0134(17) 0.0146(17) 0.0166(15) -0.0039(11) -0.0082(12) 0.0020(13)
C17 0.0147(18) 0.0200(18) 0.0201(16) -0.0017(12) -0.0065(12) -0.0001(14)
C18 0.020(2) 0.0187(19) 0.0320(18) -0.0047(14) -0.0060(14) -0.0049(15)
C19 0.024(2) 0.023(2) 0.0312(18) -0.0151(14) -0.0095(14) -0.0016(16)
C20 0.025(2) 0.032(2) 0.0157(16) -0.0099(13) -0.0034(13) -0.0025(16)
C21 0.0148(18) 0.0202(18) 0.0204(16) -0.0027(12) -0.0070(12) 0.0002(14)
C22 0.028(2) 0.0202(19) 0.0195(16) -0.0014(13) -0.0027(14) -0.0085(15)
C23 0.037(3) 0.063(3) 0.0245(19) -0.0097(18) 0.0046(16) -0.006(2)
C24 0.049(3) 0.031(2) 0.0270(19) 0.0050(15) -0.0055(17) -0.0061(19)
C25 0.030(2) 0.023(2) 0.0176(16) -0.0016(13) -0.0043(13) -0.0052(16)
C26 0.040(3) 0.032(2) 0.041(2) 0.0089(17) -0.0068(18) 0.0021(19)
C27 0.038(2) 0.039(2) 0.0273(19) 0.0029(16) 0.0031(16) -0.0084(19)
B1 0.0136(19) 0.0118(19) 0.0212(17) -0.0051(13) -0.0025(14) 0.0054(15)
C28 0.0145(17) 0.0209(18) 0.0172(15) -0.0064(12) -0.0028(12) 0.0026(14)
C29 0.022(2) 0.0213(19) 0.0257(17) -0.0074(13) -0.0081(14) 0.0026(15)
C30 0.032(2) 0.026(2) 0.036(2) -0.0117(15) -0.0146(16) -0.0013(17)
C31 0.029(2) 0.048(3) 0.031(2) -0.0242(17) -0.0107(16) 0.0034(19)
C32 0.029(2) 0.050(3) 0.0194(17) -0.0139(16) -0.0045(14) -0.0004(19)
C33 0.022(2) 0.033(2) 0.0205(17) -0.0073(14) 0.0005(13) -0.0024(16)
C34 0.040(2) 0.023(2) 0.034(2) 0.0027(15) -0.0159(17) -0.0130(18)
C35 0.0173(18) 0.0200(18) 0.0127(14) -0.0074(11) -0.0037(12) 0.0033(14)
C36 0.0184(18) 0.0200(18) 0.0174(15) -0.0076(12) -0.0028(12) 0.0011(14)
C37 0.0170(18) 0.0238(19) 0.0254(17) -0.0083(13) -0.0041(13) -0.0001(15)
C38 0.026(2) 0.0206(19) 0.0284(18) -0.0049(13) -0.0021(14) -0.0071(16)
C39 0.034(2) 0.022(2) 0.0256(18) 0.0008(14) -0.0071(15) -0.0027(17)
C40 0.0212(19) 0.025(2) 0.0198(16) -0.0013(13) -0.0029(13) 0.0001(15)
C41 0.0160(19) 0.025(2) 0.0365(19) 0.0004(15) -0.0007(14) 0.0005(15)
C42 0.0130(17) 0.0107(17) 0.0232(16) -0.0071(12) -0.0043(12) 0.0015(13)
N3 0.0169(15) 0.0122(14) 0.0151(12) -0.0030(10) -0.0047(10) 0.0024(11)
C43 0.0162(17) 0.0180(18) 0.0145(15) -0.0049(12) -0.0074(12) 0.0075(13)
C44 0.0181(18) 0.0217(19) 0.0182(16) -0.0037(12) -0.0044(12) 0.0035(14)
C45 0.027(2) 0.030(2) 0.0177(16) 0.0010(13) -0.0037(14) 0.0022(16)
C46 0.031(2) 0.033(2) 0.0197(17) -0.0082(14) -0.0101(14) 0.0034(17)
C47 0.030(2) 0.021(2) 0.0292(18) -0.0081(14) -0.0154(15) 0.0026(16)
C48 0.0158(18) 0.0223(19) 0.0215(16) -0.0053(13) -0.0064(13) 0.0055(14)
C49 0.033(2) 0.025(2) 0.0245(18) -0.0037(14) 0.0019(15) -0.0067(17)
C50 0.030(2) 0.028(2) 0.0271(18) -0.0058(14) -0.0102(15) -0.0065(17)
Au2 0.01477(7) 0.01002(7) 0.01252(6) -0.00099(4) -0.00235(4) 0.00167(5)
C62 0.057(3) 0.026(2) 0.044(2) 0.0005(17) -0.010(2) -0.013(2)
C63 0.0232(19) 0.0208(19) 0.0205(16) -0.0040(13) -0.0052(13) -0.0035(15)
C64 0.028(2) 0.040(3) 0.075(3) -0.030(2) 0.012(2) -0.013(2)
C73 0.040(3) 0.031(2) 0.0315(19) 0.0130(15) -0.0142(17) -0.0175(19)
C74 0.042(3) 0.034(2) 0.0257(18) 0.0051(15) -0.0122(16) -0.0165(19)
C75 0.024(2) 0.0185(18) 0.0233(17) -0.0032(13) -0.0066(13) -0.0058(15)
C76 0.030(3) 0.109(5) 0.046(3) -0.006(3) -0.013(2) -0.017(3)
C77 0.041(3) 0.028(3) 0.071(3) 0.005(2) 0.017(2) -0.008(2)
B2 0.018(2) 0.0135(19) 0.0191(17) -0.0025(13) -0.0065(14) 0.0049(15)
C51 0.0141(17) 0.0141(17) 0.0127(14) -0.0003(11) -0.0030(11) -0.0015(13)
N4 0.0148(14) 0.0122(14) 0.0106(12) -0.0019(9) -0.0022(10) 0.0008(11)
C52 0.0165(18) 0.0142(17) 0.0160(15) -0.0024(11) -0.0009(12) 0.0052(13)
C53 0.0173(18) 0.0130(17) 0.0148(15) -0.0004(11) -0.0030(12) -0.0006(13)
N5 0.0148(14) 0.0098(13) 0.0096(11) -0.0018(9) -0.0030(9) 0.0030(11)
C54 0.0151(17) 0.0171(17) 0.0108(14) 0.0020(11) -0.0004(11) 0.0051(13)
C55 0.0169(18) 0.0179(18) 0.0165(15) 0.0012(12) 0.0014(12) 0.0055(14)
C56 0.029(2) 0.021(2) 0.0215(17) 0.0048(13) 0.0067(14) 0.0014(16)
C57 0.038(2) 0.030(2) 0.0099(15) 0.0013(13) 0.0029(14) 0.0073(17)
C58 0.034(2) 0.028(2) 0.0127(15) -0.0039(13) -0.0062(13) 0.0055(16)
C59 0.0169(18) 0.0175(18) 0.0180(15) -0.0040(12) -0.0043(12) 0.0080(14)
C60 0.0217(19) 0.0207(19) 0.0186(16) 0.0013(12) 0.0008(13) -0.0030(15)
C61 0.031(2) 0.042(3) 0.043(2) -0.0091(18) -0.0071(17) -0.0030(19)
C65 0.034(2) 0.021(2) 0.038(2) -0.0080(15) -0.0116(16) -0.0037(17)
C66 0.0193(18) 0.0106(16) 0.0109(14) -0.0007(11) -0.0051(11) 0.0055(13)
C67 0.0236(19) 0.0124(17) 0.0148(15) 0.0010(11) -0.0063(12) 0.0008(14)
C68 0.0208(19) 0.030(2) 0.0164(16) -0.0032(13) 0.0023(13) 0.0002(15)
C69 0.032(2) 0.032(2) 0.0204(17) -0.0133(14) 0.0009(14) 0.0039(17)
C70 0.035(2) 0.022(2) 0.0209(17) -0.0104(13) -0.0080(14) -0.0013(16)
C71 0.0217(19) 0.0169(18) 0.0170(15) 0.0005(12) -0.0051(13) -0.0019(14)
C72 0.022(2) 0.0204(19) 0.0210(16) 0.0000(13) -0.0028(13) -0.0025(15)
C78 0.0215(19) 0.0161(17) 0.0141(15) -0.0039(11) -0.0061(12) -0.0054(14)
C79 0.025(2) 0.0151(18) 0.0212(16) -0.0040(12) -0.0072(13) -0.0016(14)
C80 0.044(2) 0.025(2) 0.0184(16) 0.0033(13) -0.0110(15) -0.0071(17)
C81 0.042(3) 0.036(2) 0.0168(17) 0.0040(14) -0.0019(15) -0.0138(19)
C82 0.024(2) 0.042(2) 0.0227(17) -0.0090(15) 0.0016(14) -0.0013(17)
C83 0.026(2) 0.024(2) 0.0223(17) -0.0008(13) -0.0056(14) -0.0017(16)
C84 0.035(2) 0.025(2) 0.0237(17) -0.0008(14) -0.0105(15) 0.0055(16)
C85 0.0177(18) 0.0137(17) 0.0242(16) -0.0020(12) -0.0113(13) 0.0030(14)
C86 0.027(2) 0.0188(19) 0.0183(16) -0.0033(12) -0.0062(13) 0.0021(15)
C87 0.027(2) 0.027(2) 0.0277(18) 0.0011(14) -0.0087(14) -0.0084(16)
C88 0.026(2) 0.025(2) 0.036(2) 0.0001(15) -0.0077(15) -0.0089(17)
C89 0.032(2) 0.025(2) 0.0260(18) -0.0085(14) -0.0120(15) -0.0009(16)
C90 0.0224(19) 0.0186(19) 0.0237(17) -0.0016(13) -0.0048(13) -0.0024(15)
C91 0.027(2) 0.030(2) 0.0287(18) -0.0077(15) 0.0021(15) -0.0076(17)
C92 0.0148(17) 0.0140(17) 0.0158(15) 0.0024(12) -0.0014(12) 0.0042(13)
N6 0.0183(15) 0.0135(15) 0.0161(13) -0.0026(10) -0.0056(10) 0.0014(11)
C93 0.0137(17) 0.0142(17) 0.0237(16) -0.0046(12) -0.0062(12) 0.0048(13)
C94 0.028(2) 0.0159(19) 0.0301(18) -0.0047(13) -0.0079(15) 0.0021(15)
C95 0.025(2) 0.019(2) 0.046(2) -0.0059(15) -0.0067(16) -0.0002(16)
C96 0.026(2) 0.027(2) 0.048(2) -0.0173(16) -0.0183(17) 0.0020(17)
C97 0.029(2) 0.028(2) 0.0297(19) -0.0132(15) -0.0110(15) 0.0069(17)
C98 0.0200(19) 0.0215(19) 0.0232(17) -0.0050(13) -0.0088(13) 0.0021(15)
C99 0.031(2) 0.041(3) 0.0292(19) -0.0007(16) 0.0000(16) -0.0104(19)
C100 0.034(2) 0.037(2) 0.0235(18) -0.0020(15) -0.0081(15) -0.0076(18)

loop_
_atom_type_symbol
_atom_type_description
_atom_type_scat_dispersion_real
_atom_type_scat_dispersion_imag
_atom_type_scat_source
C C 0.0033 0.0016 'International Tables Vol C Tables 4.2.6.8 and 6.1.1.4'
H H 0.0000 0.0000 'International Tables Vol C Tables 4.2.6.8 and 6.1.1.4'
Au Au -2.0133 8.8022 'International Tables Vol C Tables 4.2.6.8 and 6.1.1.4'
B B 0.0013 0.0007 'International Tables Vol C Tables 4.2.6.8 and 6.1.1.4'
N N 0.0061 0.0033 'International Tables Vol C Tables 4.2.6.8 and 6.1.1.4'

loop_
_geom_angle_atom_site_label_1
_geom_angle_atom_site_label_2
_geom_angle_atom_site_label_3
_geom_angle
_geom_angle_site_symmetry_1
_geom_angle_site_symmetry_3
_geom_angle_publ_flag
C1 Au1 C42 173.25(11) . . ?
C1 Au1 B1 149.06(11) . . ?
C42 Au1 B1 37.30(11) . . ?
N1 C1 N2 104.2(3) . . ?
N1 C1 Au1 131.1(2) . . ?
N2 C1 Au1 124.7(2) . . ?
C1 N1 C2 111.4(2) . . ?
C1 N1 C4 123.6(3) . . ?
C2 N1 C4 124.9(2) . . ?
C3 C2 N1 106.6(3) . . ?
C3 C2 H20 126.7 . . ?
N1 C2 H20 126.7 . . ?
C2 C3 N2 106.4(3) . . ?
C2 C3 H21 126.8 . . ?
N2 C3 H21 126.8 . . ?
C1 N2 C3 111.4(2) . . ?
C1 N2 C16 122.5(3) . . ?
C3 N2 C16 126.0(3) . . ?
C9 C4 C5 123.9(3) . . ?
C9 C4 N1 119.0(3) . . ?
C5 C4 N1 117.2(3) . . ?
C6 C5 C4 116.7(3) . . ?
C6 C5 C10 121.5(3) . . ?
C4 C5 C10 121.8(3) . . ?
C7 C6 C5 121.1(3) . . ?
C7 C6 H22 119.5 . . ?
C5 C6 H22 119.5 . . ?
C6 C7 C8 120.7(3) . . ?
C6 C7 H23 119.6 . . ?
C8 C7 H23 119.6 . . ?
C7 C8 C9 120.6(3) . . ?
C7 C8 H24 119.7 . . ?
C9 C8 H24 119.7 . . ?
C4 C9 C8 117.0(3) . . ?
C4 C9 C13 121.3(3) . . ?
C8 C9 C13 121.6(3) . . ?
C5 C10 C12 110.5(3) . . ?
C5 C10 C11 112.7(3) . . ?
C12 C10 C11 110.9(3) . . ?
C5 C10 H111 107.5 . . ?
C12 C10 H111 107.5 . . ?
C11 C10 H111 107.5 . . ?
C10 C11 H39 109.5 . . ?
C10 C11 H40 109.5 . . ?
H39 C11 H40 109.5 . . ?
C10 C11 H41 109.5 . . ?
H39 C11 H41 109.5 . . ?
H40 C11 H41 109.5 . . ?
C10 C12 H42 109.5 . . ?
C10 C12 H43 109.5 . . ?
H42 C12 H43 109.5 . . ?
C10 C12 H44 109.5 . . ?
H42 C12 H44 109.5 . . ?
H43 C12 H44 109.5 . . ?
C14 C13 C15 111.0(3) . . ?
C14 C13 C9 112.4(3) . . ?
C15 C13 C9 109.6(3) . . ?
C14 C13 H112 107.9 . . ?
C15 C13 H112 107.9 . . ?
C9 C13 H112 107.9 . . ?
C13 C14 H45 109.5 . . ?
C13 C14 H46 109.5 . . ?
H45 C14 H46 109.5 . . ?
C13 C14 H47 109.5 . . ?
H45 C14 H47 109.5 . . ?
H46 C14 H47 109.5 . . ?
C13 C15 H48 109.5 . . ?
C13 C15 H49 109.5 . . ?
H48 C15 H49 109.5 . . ?
C13 C15 H50 109.5 . . ?
H48 C15 H50 109.5 . . ?
H49 C15 H50 109.5 . . ?
C17 C16 C21 123.7(3) . . ?
C17 C16 N2 117.5(3) . . ?
C21 C16 N2 118.7(3) . . ?
C18 C17 C16 116.8(3) . . ?
C18 C17 C22 120.7(3) . . ?
C16 C17 C22 122.4(3) . . ?
C19 C18 C17 121.0(3) . . ?
C19 C18 H25 119.5 . . ?
C17 C18 H25 119.5 . . ?
C18 C19 C20 120.3(3) . . ?
C18 C19 H26 119.8 . . ?
C20 C19 H26 119.8 . . ?
C19 C20 C21 121.9(3) . . ?
C19 C20 H27 119.1 . . ?
C21 C20 H27 119.1 . . ?
C20 C21 C16 116.2(3) . . ?
C20 C21 C25 121.8(3) . . ?
C16 C21 C25 121.9(3) . . ?
C23 C22 C24 111.5(3) . . ?
C23 C22 C17 109.7(3) . . ?
C24 C22 C17 112.6(3) . . ?
C23 C22 H113 107.6 . . ?
C24 C22 H113 107.6 . . ?
C17 C22 H113 107.6 . . ?
C22 C23 H51 109.5 . . ?
C22 C23 H52 109.5 . . ?
H51 C23 H52 109.5 . . ?
C22 C23 H53 109.5 . . ?
H51 C23 H53 109.5 . . ?
H52 C23 H53 109.5 . . ?
C22 C24 H54 109.5 . . ?
C22 C24 H55 109.5 . . ?
H54 C24 H55 109.5 . . ?
C22 C24 H56 109.5 . . ?
H54 C24 H56 109.5 . . ?
H55 C24 H56 109.5 . . ?
C21 C25 C26 109.9(3) . . ?
C21 C25 C27 112.9(3) . . ?
C26 C25 C27 110.7(3) . . ?
C21 C25 H114 107.7 . . ?
C26 C25 H114 107.7 . . ?
C27 C25 H114 107.7 . . ?
C25 C26 H57 109.5 . . ?
C25 C26 H58 109.5 . . ?
H57 C26 H58 109.5 . . ?
C25 C26 H59 109.5 . . ?
H57 C26 H59 109.5 . . ?
H58 C26 H59 109.5 . . ?
C25 C27 H60 109.5 . . ?
C25 C27 H61 109.5 . . ?
H60 C27 H61 109.5 . . ?
C25 C27 H62 109.5 . . ?
H60 C27 H62 109.5 . . ?
H61 C27 H62 109.5 . . ?
C42 B1 C35 114.1(3) . . ?
C42 B1 C28 126.2(3) . . ?
C35 B1 C28 119.4(3) . . ?
C42 B1 Au1 61.38(17) . . ?
C35 B1 Au1 105.7(2) . . ?
C28 B1 Au1 107.3(2) . . ?
C29 C28 C33 116.2(3) . . ?
C29 C28 B1 126.1(3) . . ?
C33 C28 B1 117.5(3) . . ?
C30 C29 C28 120.2(3) . . ?
C30 C29 C34 118.1(3) . . ?
C28 C29 C34 121.7(3) . . ?
C29 C30 C31 121.8(4) . . ?
C29 C30 H28 119.1 . . ?
C31 C30 H28 119.1 . . ?
C32 C31 C30 119.0(3) . . ?
C32 C31 H29 120.5 . . ?
C30 C31 H29 120.5 . . ?
C31 C32 C33 120.0(3) . . ?
C31 C32 H30 120.0 . . ?
C33 C32 H30 120.0 . . ?
C32 C33 C28 122.6(3) . . ?
C32 C33 H31 118.7 . . ?
C28 C33 H31 118.7 . . ?
C29 C34 H63 109.5 . . ?
C29 C34 H64 109.5 . . ?
H63 C34 H64 109.5 . . ?
C29 C34 H65 109.5 . . ?
H63 C34 H65 109.5 . . ?
H64 C34 H65 109.5 . . ?
C40 C35 C36 116.9(3) . . ?
C40 C35 B1 122.3(3) . . ?
C36 C35 B1 120.7(3) . . ?
C37 C36 C35 120.3(3) . . ?
C37 C36 C41 119.1(3) . . ?
C35 C36 C41 120.5(3) . . ?
C38 C37 C36 121.4(3) . . ?
C38 C37 H32 119.3 . . ?
C36 C37 H32 119.3 . . ?
C37 C38 C39 120.1(3) . . ?
C37 C38 H33 120.0 . . ?
C39 C38 H33 120.0 . . ?
C38 C39 C40 119.5(3) . . ?
C38 C39 H34 120.3 . . ?
C40 C39 H34 120.3 . . ?
C39 C40 C35 121.9(3) . . ?
C39 C40 H35 119.0 . . ?
C35 C40 H35 119.0 . . ?
C36 C41 H66 109.5 . . ?
C36 C41 H67 109.5 . . ?
H66 C41 H67 109.5 . . ?
C36 C41 H68 109.5 . . ?
H66 C41 H68 109.5 . . ?
H67 C41 H68 109.5 . . ?
N3 C42 B1 151.9(3) . . ?
N3 C42 Au1 126.0(2) . . ?
B1 C42 Au1 81.32(19) . . ?
C42 N3 C43 126.8(3) . . ?
C44 C43 C48 120.8(3) . . ?
C44 C43 N3 119.2(3) . . ?
C48 C43 N3 119.2(3) . . ?
C45 C44 C43 118.9(3) . . ?
C45 C44 C49 120.2(3) . . ?
C43 C44 C49 120.9(3) . . ?
C46 C45 C44 121.0(3) . . ?
C46 C45 H36 119.5 . . ?
C44 C45 H36 119.5 . . ?
C45 C46 C47 119.7(3) . . ?
C45 C46 H37 120.1 . . ?
C47 C46 H37 120.1 . . ?
C46 C47 C48 121.6(3) . . ?
C46 C47 H38 119.2 . . ?
C48 C47 H38 119.2 . . ?
C47 C48 C43 118.0(3) . . ?
C47 C48 C50 120.0(3) . . ?
C43 C48 C50 122.0(3) . . ?
C44 C49 H69 109.5 . . ?
C44 C49 H70 109.5 . . ?
H69 C49 H70 109.5 . . ?
C44 C49 H71 109.5 . . ?
H69 C49 H71 109.5 . . ?
H70 C49 H71 109.5 . . ?
C48 C50 H72 109.5 . . ?
C48 C50 H73 109.5 . . ?
H72 C50 H73 109.5 . . ?
C48 C50 H74 109.5 . . ?
H72 C50 H74 109.5 . . ?
H73 C50 H74 109.5 . . ?
C51 Au2 C92 174.25(11) . . ?
C51 Au2 B2 145.74(12) . . ?
C92 Au2 B2 36.88(12) . . ?
C60 C62 H75 109.5 . . ?
C60 C62 H76 109.5 . . ?
H75 C62 H76 109.5 . . ?
C60 C62 H77 109.5 . . ?
H75 C62 H77 109.5 . . ?
H76 C62 H77 109.5 . . ?
C59 C63 C64 110.4(3) . . ?
C59 C63 C65 113.6(3) . . ?
C64 C63 C65 109.6(3) . . ?
C59 C63 H115 107.6 . . ?
C64 C63 H115 107.6 . . ?
C65 C63 H115 107.6 . . ?
C63 C64 H78 109.5 . . ?
C63 C64 H79 109.5 . . ?
H78 C64 H79 109.5 . . ?
C63 C64 H80 109.5 . . ?
H78 C64 H80 109.5 . . ?
H79 C64 H80 109.5 . . ?
C72 C73 H81 109.5 . . ?
C72 C73 H82 109.5 . . ?
H81 C73 H82 109.5 . . ?
C72 C73 H83 109.5 . . ?
H81 C73 H83 109.5 . . ?
H82 C73 H83 109.5 . . ?
C72 C74 H84 109.5 . . ?
C72 C74 H85 109.5 . . ?
H84 C74 H85 109.5 . . ?
C72 C74 H86 109.5 . . ?
H84 C74 H86 109.5 . . ?
H85 C74 H86 109.5 . . ?
C71 C75 C77 111.8(3) . . ?
C71 C75 C76 110.4(3) . . ?
C77 C75 C76 112.3(4) . . ?
C71 C75 H116 107.3 . . ?
C77 C75 H116 107.3 . . ?
C76 C75 H116 107.3 . . ?
C75 C76 H87 109.5 . . ?
C75 C76 H88 109.5 . . ?
H87 C76 H88 109.5 . . ?
C75 C76 H89 109.5 . . ?
H87 C76 H89 109.5 . . ?
H88 C76 H89 109.5 . . ?
C75 C77 H90 109.5 . . ?
C75 C77 H91 109.5 . . ?
H90 C77 H91 109.5 . . ?
C75 C77 H92 109.5 . . ?
H90 C77 H92 109.5 . . ?
H91 C77 H92 109.5 . . ?
C92 B2 C85 128.3(3) . . ?
C92 B2 C78 110.1(3) . . ?
C85 B2 C78 121.6(3) . . ?
C92 B2 Au2 57.70(17) . . ?
C85 B2 Au2 102.3(2) . . ?
C78 B2 Au2 109.5(2) . . ?
N5 C51 N4 104.4(3) . . ?
N5 C51 Au2 126.4(2) . . ?
N4 C51 Au2 129.2(2) . . ?
C51 N4 C52 111.0(2) . . ?
C51 N4 C54 125.0(2) . . ?
C52 N4 C54 123.7(2) . . ?
C53 C52 N4 106.5(3) . . ?
C53 C52 H1 126.8 . . ?
N4 C52 H1 126.8 . . ?
C52 C53 N5 106.7(3) . . ?
C52 C53 H2 126.6 . . ?
N5 C53 H2 126.6 . . ?
C51 N5 C53 111.3(2) . . ?
C51 N5 C66 122.7(3) . . ?
C53 N5 C66 125.4(2) . . ?
C59 C54 C55 123.5(3) . . ?
C59 C54 N4 118.9(3) . . ?
C55 C54 N4 117.6(3) . . ?
C56 C55 C54 116.7(3) . . ?
C56 C55 C60 120.8(3) . . ?
C54 C55 C60 122.5(3) . . ?
C57 C56 C55 121.2(3) . . ?
C57 C56 H3 119.4 . . ?
C55 C56 H3 119.4 . . ?
C56 C57 C58 120.9(3) . . ?
C56 C57 H4 119.5 . . ?
C58 C57 H4 119.5 . . ?
C57 C58 C59 120.8(3) . . ?
C57 C58 H5 119.6 . . ?
C59 C58 H5 119.6 . . ?
C58 C59 C54 116.9(3) . . ?
C58 C59 C63 121.3(3) . . ?
C54 C59 C63 121.8(3) . . ?
C55 C60 C61 110.2(3) . . ?
C55 C60 C62 113.0(3) . . ?
C61 C60 C62 110.6(3) . . ?
C55 C60 H117 107.6 . . ?
C61 C60 H117 107.6 . . ?
C62 C60 H117 107.6 . . ?
C60 C61 H93 109.5 . . ?
C60 C61 H94 109.5 . . ?
H93 C61 H94 109.5 . . ?
C60 C61 H95 109.5 . . ?
H93 C61 H95 109.5 . . ?
H94 C61 H95 109.5 . . ?
C63 C65 H96 109.5 . . ?
C63 C65 H97 109.5 . . ?
H96 C65 H97 109.5 . . ?
C63 C65 H98 109.5 . . ?
H96 C65 H98 109.5 . . ?
H97 C65 H98 109.5 . . ?
C71 C66 C67 124.2(3) . . ?
C71 C66 N5 117.0(3) . . ?
C67 C66 N5 118.8(3) . . ?
C68 C67 C66 116.1(3) . . ?
C68 C67 C72 121.7(3) . . ?
C66 C67 C72 122.2(3) . . ?
C69 C68 C67 121.4(3) . . ?
C69 C68 H6 119.3 . . ?
C67 C68 H6 119.3 . . ?
C70 C69 C68 120.8(3) . . ?
C70 C69 H7 119.6 . . ?
C68 C69 H7 119.6 . . ?
C69 C70 C71 120.9(3) . . ?
C69 C70 H8 119.5 . . ?
C71 C70 H8 119.5 . . ?
C66 C71 C70 116.4(3) . . ?
C66 C71 C75 122.4(3) . . ?
C70 C71 C75 121.2(3) . . ?
C67 C72 C74 112.2(3) . . ?
C67 C72 C73 112.6(3) . . ?
C74 C72 C73 109.0(3) . . ?
C67 C72 H118 107.6 . . ?
C74 C72 H118 107.6 . . ?
C73 C72 H118 107.6 . . ?
C83 C78 C79 118.0(3) . . ?
C83 C78 B2 124.4(3) . . ?
C79 C78 B2 117.6(3) . . ?
C80 C79 C78 119.4(3) . . ?
C80 C79 C84 120.8(3) . . ?
C78 C79 C84 119.7(3) . . ?
C81 C80 C79 121.4(3) . . ?
C81 C80 H9 119.3 . . ?
C79 C80 H9 119.3 . . ?
C80 C81 C82 119.8(3) . . ?
C80 C81 H10 120.1 . . ?
C82 C81 H10 120.1 . . ?
C81 C82 C83 120.1(3) . . ?
C81 C82 H11 120.0 . . ?
C83 C82 H11 120.0 . . ?
C82 C83 C78 121.3(3) . . ?
C82 C83 H12 119.4 . . ?
C78 C83 H12 119.4 . . ?
C79 C84 H99 109.5 . . ?
C79 C84 H100 109.5 . . ?
H99 C84 H100 109.5 . . ?
C79 C84 H101 109.5 . . ?
H99 C84 H101 109.5 . . ?
H100 C84 H101 109.5 . . ?
C86 C85 C90 116.9(3) . . ?
C86 C85 B2 125.0(3) . . ?
C90 C85 B2 118.1(3) . . ?
C87 C86 C85 119.6(3) . . ?
C87 C86 C91 119.2(3) . . ?
C85 C86 C91 121.3(3) . . ?
C88 C87 C86 121.7(3) . . ?
C88 C87 H13 119.2 . . ?
C86 C87 H13 119.2 . . ?
C89 C88 C87 119.5(3) . . ?
C89 C88 H14 120.3 . . ?
C87 C88 H14 120.3 . . ?
C88 C89 C90 119.9(3) . . ?
C88 C89 H15 120.1 . . ?
C90 C89 H15 120.1 . . ?
C89 C90 C85 122.4(3) . . ?
C89 C90 H16 118.8 . . ?
C85 C90 H16 118.8 . . ?
C86 C91 H102 109.5 . . ?
C86 C91 H103 109.5 . . ?
H102 C91 H103 109.5 . . ?
C86 C91 H104 109.5 . . ?
H102 C91 H104 109.5 . . ?
H103 C91 H104 109.5 . . ?
N6 C92 B2 144.5(3) . . ?
N6 C92 Au2 129.5(2) . . ?
B2 C92 Au2 85.4(2) . . ?
C92 N6 C93 125.6(3) . . ?
C94 C93 C98 120.8(3) . . ?
C94 C93 N6 117.9(3) . . ?
C98 C93 N6 120.6(3) . . ?
C95 C94 C93 118.7(3) . . ?
C95 C94 C99 121.0(3) . . ?
C93 C94 C99 120.3(3) . . ?
C96 C95 C94 121.0(3) . . ?
C96 C95 H17 119.5 . . ?
C94 C95 H17 119.5 . . ?
C95 C96 C97 119.9(3) . . ?
C95 C96 H18 120.0 . . ?
C97 C96 H18 120.0 . . ?
C96 C97 C98 121.0(3) . . ?
C96 C97 H19 119.5 . . ?
C98 C97 H19 119.5 . . ?
C97 C98 C93 118.6(3) . . ?
C97 C98 C100 121.5(3) . . ?
C93 C98 C100 119.9(3) . . ?
C94 C99 H105 109.5 . . ?
C94 C99 H106 109.5 . . ?
H105 C99 H106 109.5 . . ?
C94 C99 H107 109.5 . . ?
H105 C99 H107 109.5 . . ?
H106 C99 H107 109.5 . . ?
C98 C100 H108 109.5 . . ?
C98 C100 H109 109.5 . . ?
H108 C100 H109 109.5 . . ?
C98 C100 H110 109.5 . . ?
H108 C100 H110 109.5 . . ?
H109 C100 H110 109.5 . . ?

loop_
_geom_bond_atom_site_label_1
_geom_bond_atom_site_label_2
_geom_bond_distance
_geom_bond_site_symmetry_2
_geom_bond_publ_flag
Au1 C1 2.050(3) . ?
Au1 C42 2.156(3) . ?
Au1 B1 2.428(3) . ?
C1 N1 1.348(4) . ?
C1 N2 1.358(4) . ?
N1 C2 1.385(4) . ?
N1 C4 1.449(4) . ?
C2 C3 1.350(4) . ?
C2 H20 0.9300 . ?
C3 N2 1.382(4) . ?
C3 H21 0.9300 . ?
N2 C16 1.456(4) . ?
C4 C9 1.389(4) . ?
C4 C5 1.404(4) . ?
C5 C6 1.384(4) . ?
C5 C10 1.522(5) . ?
C6 C7 1.380(5) . ?
C6 H22 0.9300 . ?
C7 C8 1.389(5) . ?
C7 H23 0.9300 . ?
C8 C9 1.391(4) . ?
C8 H24 0.9300 . ?
C9 C13 1.525(4) . ?
C10 C12 1.527(5) . ?
C10 C11 1.539(4) . ?
C10 H111 0.9800 . ?
C11 H39 0.9600 . ?
C11 H40 0.9600 . ?
C11 H41 0.9600 . ?
C12 H42 0.9600 . ?
C12 H43 0.9600 . ?
C12 H44 0.9600 . ?
C13 C14 1.523(5) . ?
C13 C15 1.523(5) . ?
C13 H112 0.9800 . ?
C14 H45 0.9600 . ?
C14 H46 0.9600 . ?
C14 H47 0.9600 . ?
C15 H48 0.9600 . ?
C15 H49 0.9600 . ?
C15 H50 0.9600 . ?
C16 C17 1.398(4) . ?
C16 C21 1.400(4) . ?
C17 C18 1.390(4) . ?
C17 C22 1.530(4) . ?
C18 C19 1.376(5) . ?
C18 H25 0.9300 . ?
C19 C20 1.377(5) . ?
C19 H26 0.9300 . ?
C20 C21 1.383(4) . ?
C20 H27 0.9300 . ?
C21 C25 1.520(4) . ?
C22 C23 1.520(5) . ?
C22 C24 1.525(5) . ?
C22 H113 0.9800 . ?
C23 H51 0.9600 . ?
C23 H52 0.9600 . ?
C23 H53 0.9600 . ?
C24 H54 0.9600 . ?
C24 H55 0.9600 . ?
C24 H56 0.9600 . ?
C25 C26 1.530(5) . ?
C25 C27 1.530(5) . ?
C25 H114 0.9800 . ?
C26 H57 0.9600 . ?
C26 H58 0.9600 . ?
C26 H59 0.9600 . ?
C27 H60 0.9600 . ?
C27 H61 0.9600 . ?
C27 H62 0.9600 . ?
B1 C42 1.489(4) . ?
B1 C35 1.601(5) . ?
B1 C28 1.605(5) . ?
C28 C29 1.409(5) . ?
C28 C33 1.413(4) . ?
C29 C30 1.385(4) . ?
C29 C34 1.505(5) . ?
C30 C31 1.387(5) . ?
C30 H28 0.9300 . ?
C31 C32 1.368(5) . ?
C31 H29 0.9300 . ?
C32 C33 1.381(5) . ?
C32 H30 0.9300 . ?
C33 H31 0.9300 . ?
C34 H63 0.9600 . ?
C34 H64 0.9600 . ?
C34 H65 0.9600 . ?
C35 C40 1.406(4) . ?
C35 C36 1.409(4) . ?
C36 C37 1.401(5) . ?
C36 C41 1.498(5) . ?
C37 C38 1.371(5) . ?
C37 H32 0.9300 . ?
C38 C39 1.372(5) . ?
C38 H33 0.9300 . ?
C39 C40 1.406(5) . ?
C39 H34 0.9300 . ?
C40 H35 0.9300 . ?
C41 H66 0.9600 . ?
C41 H67 0.9600 . ?
C41 H68 0.9600 . ?
C42 N3 1.262(4) . ?
N3 C43 1.427(4) . ?
C43 C44 1.401(4) . ?
C43 C48 1.409(5) . ?
C44 C45 1.389(4) . ?
C44 C49 1.509(5) . ?
C45 C46 1.377(5) . ?
C45 H36 0.9300 . ?
C46 C47 1.384(5) . ?
C46 H37 0.9300 . ?
C47 C48 1.388(4) . ?
C47 H38 0.9300 . ?
C48 C50 1.512(5) . ?
C49 H69 0.9600 . ?
C49 H70 0.9600 . ?
C49 H71 0.9600 . ?
C50 H72 0.9600 . ?
C50 H73 0.9600 . ?
C50 H74 0.9600 . ?
Au2 C51 2.062(3) . ?
Au2 C92 2.130(3) . ?
Au2 B2 2.512(4) . ?
C62 C60 1.526(5) . ?
C62 H75 0.9600 . ?
C62 H76 0.9600 . ?
C62 H77 0.9600 . ?
C63 C59 1.518(4) . ?
C63 C64 1.521(5) . ?
C63 C65 1.531(4) . ?
C63 H115 0.9800 . ?
C64 H78 0.9600 . ?
C64 H79 0.9600 . ?
C64 H80 0.9600 . ?
C73 C72 1.531(4) . ?
C73 H81 0.9600 . ?
C73 H82 0.9600 . ?
C73 H83 0.9600 . ?
C74 C72 1.527(5) . ?
C74 H84 0.9600 . ?
C74 H85 0.9600 . ?
C74 H86 0.9600 . ?
C75 C71 1.515(5) . ?
C75 C77 1.516(5) . ?
C75 C76 1.525(5) . ?
C75 H116 0.9800 . ?
C76 H87 0.9600 . ?
C76 H88 0.9600 . ?
C76 H89 0.9600 . ?
C77 H90 0.9600 . ?
C77 H91 0.9600 . ?
C77 H92 0.9600 . ?
B2 C92 1.512(5) . ?
B2 C85 1.571(5) . ?
B2 C78 1.589(4) . ?
C51 N5 1.353(4) . ?
C51 N4 1.357(4) . ?
N4 C52 1.387(4) . ?
N4 C54 1.448(3) . ?
C52 C53 1.351(4) . ?
C52 H1 0.9300 . ?
C53 N5 1.379(4) . ?
C53 H2 0.9300 . ?
N5 C66 1.449(4) . ?
C54 C59 1.403(4) . ?
C54 C55 1.406(4) . ?
C55 C56 1.394(4) . ?
C55 C60 1.517(5) . ?
C56 C57 1.378(5) . ?
C56 H3 0.9300 . ?
C57 C58 1.382(5) . ?
C57 H4 0.9300 . ?
C58 C59 1.396(4) . ?
C58 H5 0.9300 . ?
C60 C61 1.524(5) . ?
C60 H117 0.9800 . ?
C61 H93 0.9600 . ?
C61 H94 0.9600 . ?
C61 H95 0.9600 . ?
C65 H96 0.9600 . ?
C65 H97 0.9600 . ?
C65 H98 0.9600 . ?
C66 C71 1.397(4) . ?
C66 C67 1.399(4) . ?
C67 C68 1.391(4) . ?
C67 C72 1.516(4) . ?
C68 C69 1.379(5) . ?
C68 H6 0.9300 . ?
C69 C70 1.375(5) . ?
C69 H7 0.9300 . ?
C70 C71 1.398(4) . ?
C70 H8 0.9300 . ?
C72 H118 0.9800 . ?
C78 C83 1.402(5) . ?
C78 C79 1.411(4) . ?
C79 C80 1.399(4) . ?
C79 C84 1.499(5) . ?
C80 C81 1.375(5) . ?
C80 H9 0.9300 . ?
C81 C82 1.376(5) . ?
C81 H10 0.9300 . ?
C82 C83 1.392(5) . ?
C82 H11 0.9300 . ?
C83 H12 0.9300 . ?
C84 H99 0.9600 . ?
C84 H100 0.9600 . ?
C84 H101 0.9600 . ?
C85 C86 1.411(4) . ?
C85 C90 1.417(4) . ?
C86 C87 1.397(5) . ?
C86 C91 1.495(4) . ?
C87 C88 1.384(5) . ?
C87 H13 0.9300 . ?
C88 C89 1.375(5) . ?
C88 H14 0.9300 . ?
C89 C90 1.378(5) . ?
C89 H15 0.9300 . ?
C90 H16 0.9300 . ?
C91 H102 0.9600 . ?
C91 H103 0.9600 . ?
C91 H104 0.9600 . ?
C92 N6 1.257(4) . ?
N6 C93 1.424(4) . ?
C93 C94 1.398(5) . ?
C93 C98 1.403(4) . ?
C94 C95 1.394(5) . ?
C94 C99 1.519(4) . ?
C95 C96 1.377(5) . ?
C95 H17 0.9300 . ?
C96 C97 1.380(5) . ?
C96 H18 0.9300 . ?
C97 C98 1.391(5) . ?
C97 H19 0.9300 . ?
C98 C100 1.509(5) . ?
C99 H105 0.9600 . ?
C99 H106 0.9600 . ?
C99 H107 0.9600 . ?
C100 H108 0.9600 . ?
C100 H109 0.9600 . ?
C100 H110 0.9600 . ?

loop_
_geom_torsion_atom_site_label_1
_geom_torsion_atom_site_label_2
_geom_torsion_atom_site_label_3
_geom_torsion_atom_site_label_4
_geom_torsion
_geom_torsion_site_symmetry_1
_geom_torsion_site_symmetry_2
_geom_torsion_site_symmetry_3
_geom_torsion_site_symmetry_4
_geom_torsion_publ_flag
N2 C1 N1 C2 0.4(3) . . . . ?
Au1 C1 N1 C2 178.5(2) . . . . ?
N2 C1 N1 C4 176.6(2) . . . . ?
Au1 C1 N1 C4 -5.3(4) . . . . ?
C1 N1 C2 C3 -0.2(3) . . . . ?
C4 N1 C2 C3 -176.3(3) . . . . ?
N1 C2 C3 N2 -0.2(3) . . . . ?
N1 C1 N2 C3 -0.6(3) . . . . ?
Au1 C1 N2 C3 -178.8(2) . . . . ?
N1 C1 N2 C16 -176.6(2) . . . . ?
Au1 C1 N2 C16 5.2(4) . . . . ?
C2 C3 N2 C1 0.5(3) . . . . ?
C2 C3 N2 C16 176.3(3) . . . . ?
C1 N1 C4 C9 92.7(4) . . . . ?
C2 N1 C4 C9 -91.7(4) . . . . ?
C1 N1 C4 C5 -87.5(4) . . . . ?
C2 N1 C4 C5 88.2(4) . . . . ?
C9 C4 C5 C6 -3.1(5) . . . . ?
N1 C4 C5 C6 177.0(3) . . . . ?
C9 C4 C5 C10 177.3(3) . . . . ?
N1 C4 C5 C10 -2.6(4) . . . . ?
C4 C5 C6 C7 1.4(5) . . . . ?
C10 C5 C6 C7 -179.0(3) . . . . ?
C5 C6 C7 C8 1.0(5) . . . . ?
C6 C7 C8 C9 -1.9(5) . . . . ?
C5 C4 C9 C8 2.2(5) . . . . ?
N1 C4 C9 C8 -177.9(3) . . . . ?
C5 C4 C9 C13 -174.2(3) . . . . ?
N1 C4 C9 C13 5.7(4) . . . . ?
C7 C8 C9 C4 0.3(5) . . . . ?
C7 C8 C9 C13 176.7(3) . . . . ?
C6 C5 C10 C12 -78.5(4) . . . . ?
C4 C5 C10 C12 101.1(3) . . . . ?
C6 C5 C10 C11 46.1(4) . . . . ?
C4 C5 C10 C11 -134.3(3) . . . . ?
C4 C9 C13 C14 -141.1(3) . . . . ?
C8 C9 C13 C14 42.6(4) . . . . ?
C4 C9 C13 C15 94.9(4) . . . . ?
C8 C9 C13 C15 -81.4(4) . . . . ?
C1 N2 C16 C17 79.6(4) . . . . ?
C3 N2 C16 C17 -95.7(4) . . . . ?
C1 N2 C16 C21 -97.3(3) . . . . ?
C3 N2 C16 C21 87.4(4) . . . . ?
C21 C16 C17 C18 0.2(5) . . . . ?
N2 C16 C17 C18 -176.5(3) . . . . ?
C21 C16 C17 C22 -176.0(3) . . . . ?
N2 C16 C17 C22 7.2(4) . . . . ?
C16 C17 C18 C19 0.4(5) . . . . ?
C22 C17 C18 C19 176.7(3) . . . . ?
C17 C18 C19 C20 -1.5(5) . . . . ?
C18 C19 C20 C21 1.9(5) . . . . ?
C19 C20 C21 C16 -1.3(5) . . . . ?
C19 C20 C21 C25 -178.0(3) . . . . ?
C17 C16 C21 C20 0.2(5) . . . . ?
N2 C16 C21 C20 176.9(3) . . . . ?
C17 C16 C21 C25 177.0(3) . . . . ?
N2 C16 C21 C25 -6.3(4) . . . . ?
C18 C17 C22 C23 -72.2(4) . . . . ?
C16 C17 C22 C23 103.8(4) . . . . ?
C18 C17 C22 C24 52.5(4) . . . . ?
C16 C17 C22 C24 -131.4(3) . . . . ?
C20 C21 C25 C26 85.0(4) . . . . ?
C16 C21 C25 C26 -91.6(4) . . . . ?
C20 C21 C25 C27 -39.1(5) . . . . ?
C16 C21 C25 C27 144.3(3) . . . . ?
C42 B1 C28 C29 -6.3(5) . . . . ?
C35 B1 C28 C29 166.9(3) . . . . ?
Au1 B1 C28 C29 -73.1(4) . . . . ?
C42 B1 C28 C33 178.3(3) . . . . ?
C35 B1 C28 C33 -8.5(5) . . . . ?
Au1 B1 C28 C33 111.5(3) . . . . ?
C33 C28 C29 C30 2.5(5) . . . . ?
B1 C28 C29 C30 -173.0(3) . . . . ?
C33 C28 C29 C34 -176.9(3) . . . . ?
B1 C28 C29 C34 7.6(5) . . . . ?
C28 C29 C30 C31 -2.3(6) . . . . ?
C34 C29 C30 C31 177.1(3) . . . . ?
C29 C30 C31 C32 0.0(6) . . . . ?
C30 C31 C32 C33 2.0(6) . . . . ?
C31 C32 C33 C28 -1.7(6) . . . . ?
C29 C28 C33 C32 -0.5(5) . . . . ?
B1 C28 C33 C32 175.4(3) . . . . ?
C42 B1 C35 C40 -114.7(3) . . . . ?
C28 B1 C35 C40 71.3(4) . . . . ?
Au1 B1 C35 C40 -49.5(3) . . . . ?
C42 B1 C35 C36 67.8(4) . . . . ?
C28 B1 C35 C36 -106.2(3) . . . . ?
Au1 B1 C35 C36 133.0(2) . . . . ?
C40 C35 C36 C37 0.0(4) . . . . ?
B1 C35 C36 C37 177.7(3) . . . . ?
C40 C35 C36 C41 -176.9(3) . . . . ?
B1 C35 C36 C41 0.8(4) . . . . ?
C35 C36 C37 C38 -0.6(5) . . . . ?
C41 C36 C37 C38 176.4(3) . . . . ?
C36 C37 C38 C39 0.6(5) . . . . ?
C37 C38 C39 C40 -0.1(5) . . . . ?
C38 C39 C40 C35 -0.5(5) . . . . ?
C36 C35 C40 C39 0.5(4) . . . . ?
B1 C35 C40 C39 -177.1(3) . . . . ?
C35 B1 C42 N3 -71.7(7) . . . . ?
C28 B1 C42 N3 101.8(7) . . . . ?
Au1 B1 C42 N3 -167.0(7) . . . . ?
C35 B1 C42 Au1 95.3(3) . . . . ?
C28 B1 C42 Au1 -91.1(3) . . . . ?
B1 C42 N3 C43 156.7(5) . . . . ?
Au1 C42 N3 C43 -7.4(5) . . . . ?
C42 N3 C43 C44 118.9(4) . . . . ?
C42 N3 C43 C48 -70.8(4) . . . . ?
C48 C43 C44 C45 -0.4(5) . . . . ?
N3 C43 C44 C45 169.7(3) . . . . ?
C48 C43 C44 C49 -179.2(3) . . . . ?
N3 C43 C44 C49 -9.2(5) . . . . ?
C43 C44 C45 C46 0.1(5) . . . . ?
C49 C44 C45 C46 178.9(3) . . . . ?
C44 C45 C46 C47 0.6(5) . . . . ?
C45 C46 C47 C48 -1.0(5) . . . . ?
C46 C47 C48 C43 0.6(5) . . . . ?
C46 C47 C48 C50 -177.0(3) . . . . ?
C44 C43 C48 C47 0.0(5) . . . . ?
N3 C43 C48 C47 -170.0(3) . . . . ?
C44 C43 C48 C50 177.7(3) . . . . ?
N3 C43 C48 C50 7.6(5) . . . . ?
N5 C51 N4 C52 0.1(3) . . . . ?
Au2 C51 N4 C52 178.6(2) . . . . ?
N5 C51 N4 C54 174.7(3) . . . . ?
Au2 C51 N4 C54 -6.8(5) . . . . ?
C51 N4 C52 C53 0.4(4) . . . . ?
C54 N4 C52 C53 -174.3(3) . . . . ?
N4 C52 C53 N5 -0.7(3) . . . . ?
N4 C51 N5 C53 -0.6(3) . . . . ?
Au2 C51 N5 C53 -179.1(2) . . . . ?
N4 C51 N5 C66 -172.9(3) . . . . ?
Au2 C51 N5 C66 8.6(4) . . . . ?
C52 C53 N5 C51 0.8(4) . . . . ?
C52 C53 N5 C66 172.8(3) . . . . ?
C51 N4 C54 C59 112.8(4) . . . . ?
C52 N4 C54 C59 -73.3(4) . . . . ?
C51 N4 C54 C55 -70.4(4) . . . . ?
C52 N4 C54 C55 103.5(4) . . . . ?
C59 C54 C55 C56 0.1(5) . . . . ?
N4 C54 C55 C56 -176.5(3) . . . . ?
C59 C54 C55 C60 178.5(3) . . . . ?
N4 C54 C55 C60 1.9(5) . . . . ?
C54 C55 C56 C57 -0.8(5) . . . . ?
C60 C55 C56 C57 -179.2(3) . . . . ?
C55 C56 C57 C58 0.4(6) . . . . ?
C56 C57 C58 C59 0.7(6) . . . . ?
C57 C58 C59 C54 -1.2(5) . . . . ?
C57 C58 C59 C63 179.6(3) . . . . ?
C55 C54 C59 C58 0.9(5) . . . . ?
N4 C54 C59 C58 177.4(3) . . . . ?
C55 C54 C59 C63 -179.9(3) . . . . ?
N4 C54 C59 C63 -3.4(5) . . . . ?
C64 C63 C59 C58 103.0(4) . . . . ?
C65 C63 C59 C58 -20.7(4) . . . . ?
C64 C63 C59 C54 -76.1(4) . . . . ?
C65 C63 C59 C54 160.2(3) . . . . ?
C56 C55 C60 C61 92.5(4) . . . . ?
C54 C55 C60 C61 -85.9(4) . . . . ?
C56 C55 C60 C62 -31.7(5) . . . . ?
C54 C55 C60 C62 149.9(3) . . . . ?
C51 N5 C66 C71 80.6(4) . . . . ?
C53 N5 C66 C71 -90.6(4) . . . . ?
C51 N5 C66 C67 -101.7(3) . . . . ?
C53 N5 C66 C67 87.1(4) . . . . ?
C71 C66 C67 C68 -5.6(5) . . . . ?
N5 C66 C67 C68 176.8(3) . . . . ?
C71 C66 C67 C72 174.3(3) . . . . ?
N5 C66 C67 C72 -3.2(4) . . . . ?
C66 C67 C68 C69 1.7(5) . . . . ?
C72 C67 C68 C69 -178.2(3) . . . . ?
C67 C68 C69 C70 1.9(6) . . . . ?
C68 C69 C70 C71 -1.9(6) . . . . ?
C67 C66 C71 C70 5.6(5) . . . . ?
N5 C66 C71 C70 -176.8(3) . . . . ?
C67 C66 C71 C75 -173.6(3) . . . . ?
N5 C66 C71 C75 3.9(4) . . . . ?
C69 C70 C71 C66 -1.6(5) . . . . ?
C69 C70 C71 C75 177.6(3) . . . . ?
C77 C75 C71 C66 -121.0(4) . . . . ?
C76 C75 C71 C66 113.2(4) . . . . ?
C77 C75 C71 C70 59.9(4) . . . . ?
C76 C75 C71 C70 -66.0(4) . . . . ?
C68 C67 C72 C74 -91.8(4) . . . . ?
C66 C67 C72 C74 88.2(4) . . . . ?
C68 C67 C72 C73 31.7(4) . . . . ?
C66 C67 C72 C73 -148.3(3) . . . . ?
C92 B2 C78 C83 -98.2(4) . . . . ?
C85 B2 C78 C83 82.5(4) . . . . ?
Au2 B2 C78 C83 -36.5(4) . . . . ?
C92 B2 C78 C79 79.1(4) . . . . ?
C85 B2 C78 C79 -100.2(4) . . . . ?
Au2 B2 C78 C79 140.9(2) . . . . ?
C83 C78 C79 C80 2.2(5) . . . . ?
B2 C78 C79 C80 -175.3(3) . . . . ?
C83 C78 C79 C84 -177.3(3) . . . . ?
B2 C78 C79 C84 5.2(4) . . . . ?
C78 C79 C80 C81 -1.0(5) . . . . ?
C84 C79 C80 C81 178.5(3) . . . . ?
C79 C80 C81 C82 -0.7(6) . . . . ?
C80 C81 C82 C83 1.2(6) . . . . ?
C81 C82 C83 C78 0.1(5) . . . . ?
C79 C78 C83 C82 -1.8(5) . . . . ?
B2 C78 C83 C82 175.6(3) . . . . ?
C92 B2 C85 C86 -12.2(5) . . . . ?
C78 B2 C85 C86 166.9(3) . . . . ?
Au2 B2 C85 C86 -70.6(3) . . . . ?
C92 B2 C85 C90 168.6(3) . . . . ?
C78 B2 C85 C90 -12.2(5) . . . . ?
Au2 B2 C85 C90 110.2(3) . . . . ?
C90 C85 C86 C87 -3.3(5) . . . . ?
B2 C85 C86 C87 177.5(3) . . . . ?
C90 C85 C86 C91 175.9(3) . . . . ?
B2 C85 C86 C91 -3.3(5) . . . . ?
C85 C86 C87 C88 1.6(5) . . . . ?
C91 C86 C87 C88 -177.6(3) . . . . ?
C86 C87 C88 C89 1.4(6) . . . . ?
C87 C88 C89 C90 -2.5(5) . . . . ?
C88 C89 C90 C85 0.7(5) . . . . ?
C86 C85 C90 C89 2.3(5) . . . . ?
B2 C85 C90 C89 -178.5(3) . . . . ?
C85 B2 C92 N6 109.6(5) . . . . ?
C78 B2 C92 N6 -69.6(6) . . . . ?
Au2 B2 C92 N6 -170.6(5) . . . . ?
C85 B2 C92 Au2 -79.8(3) . . . . ?
C78 B2 C92 Au2 100.9(2) . . . . ?
B2 C92 N6 C93 158.3(4) . . . . ?
Au2 C92 N6 C93 -9.5(5) . . . . ?
C92 N6 C93 C94 -92.3(4) . . . . ?
C92 N6 C93 C98 97.5(4) . . . . ?
C98 C93 C94 C95 0.4(5) . . . . ?
N6 C93 C94 C95 -169.7(3) . . . . ?
C98 C93 C94 C99 178.8(3) . . . . ?
N6 C93 C94 C99 8.6(5) . . . . ?
C93 C94 C95 C96 -0.5(5) . . . . ?
C99 C94 C95 C96 -178.9(3) . . . . ?
C94 C95 C96 C97 0.3(6) . . . . ?
C95 C96 C97 C98 0.1(6) . . . . ?
C96 C97 C98 C93 -0.2(5) . . . . ?
C96 C97 C98 C100 176.6(3) . . . . ?
C94 C93 C98 C97 0.0(5) . . . . ?
N6 C93 C98 C97 169.8(3) . . . . ?
C94 C93 C98 C100 -177.0(3) . . . . ?
N6 C93 C98 C100 -7.1(5) . . . . ?
